data_7035205
loop_
_publ_author_name
'Ghavale, Ninad'
'Manjare, Sudesh T.'
'Singh, Harkesh B.'
'Butcher, Ray J.'

_publ_section_title
;
 Bis(chalcogenones) as pincer ligands: isolation and Heck activity of the
 selone-ligated unsymmetrical C,C,Se-Pd pincer complex.
;
_journal_issue 26
_journal_name_full 'Dalton transactions (Cambridge, England : 2003)'
_journal_page_first 11893
_journal_page_last 11900
_journal_paper_doi 10.1039/c5dt01565k
_journal_volume 44
_journal_year 2015
_chemical_formula_moiety 'C30 H34 N4 Te2'
_chemical_formula_sum 'C30 H34 N4 Te2'
_chemical_formula_weight 705.81
_chemical_name_systematic
; 
 ? 
;
_space_group_IT_number 14
_symmetry_cell_setting monoclinic
_symmetry_space_group_name_Hall '-P 2ybc'
_symmetry_space_group_name_H-M 'P 1 21/c 1'
_atom_sites_solution_hydrogens geom
_atom_sites_solution_primary direct
_atom_sites_solution_secondary difmap
_audit_creation_method SHELXL-97
_audit_update_record
;
2015-04-25 deposited with the CCDC.
2015-05-15 downloaded from the CCDC.
;
_cell_angle_alpha 90.00
_cell_angle_beta 93.418(3)
_cell_angle_gamma 90.00
_cell_formula_units_Z 4
_cell_length_a 9.7586(3)
_cell_length_b 21.6201(13)
_cell_length_c 14.0678(5)
_cell_measurement_reflns_used 3806
_cell_measurement_temperature 296(2)
_cell_measurement_theta_max 76.3968
_cell_measurement_theta_min 4.5354
_cell_volume 2962.8(2)
_computing_cell_refinement
;
CrysAlisPro, Agilent Technologies,
Version 1.171.34.49 (release 20-01-2011 CrysAlis171 .NET)
(compiled Jan 20 2011,15:58:25)
;
_computing_data_collection
;
CrysAlisPro, Agilent Technologies,
Version 1.171.34.49 (release 20-01-2011 CrysAlis171 .NET)
(compiled Jan 20 2011,15:58:25)
;
_computing_data_reduction
;
CrysAlisPro, Agilent Technologies,
Version 1.171.34.49 (release 20-01-2011 CrysAlis171 .NET)
(compiled Jan 20 2011,15:58:25)
;
_computing_molecular_graphics 'SHELXTL (Sheldrick, 2008)'
_computing_publication_material SHELXTL
_computing_structure_refinement 'SHELXL-97 (Sheldrick, 2008)'
_computing_structure_solution 'SHELXS-97 (Sheldrick, 2008)'
_diffrn_ambient_temperature 296(2)
_diffrn_detector_area_resol_mean 10.5081
_diffrn_measured_fraction_theta_full 1.000
_diffrn_measured_fraction_theta_max 0.964
_diffrn_measurement_device_type 'Xcalibur, Ruby, Gemini'
_diffrn_measurement_method '\w scans'
_diffrn_radiation_monochromator graphite
_diffrn_radiation_source 'Enhance (Cu) X-ray Source'
_diffrn_radiation_type MoK\a
_diffrn_radiation_wavelength 0.71073
_diffrn_reflns_av_R_equivalents 0.0703
_diffrn_reflns_av_sigmaI/netI 0.0727
_diffrn_reflns_limit_h_max 12
_diffrn_reflns_limit_h_min -6
_diffrn_reflns_limit_k_max 17
_diffrn_reflns_limit_k_min -27
_diffrn_reflns_limit_l_max 17
_diffrn_reflns_limit_l_min -16
_diffrn_reflns_number 12138
_diffrn_reflns_theta_full 25.00
_diffrn_reflns_theta_max 26.64
_diffrn_reflns_theta_min 2.09
_exptl_absorpt_coefficient_mu 1.993
_exptl_absorpt_correction_T_max 1.00000
_exptl_absorpt_correction_T_min 0.23150
_exptl_absorpt_correction_type multi-scan
_exptl_absorpt_process_details
;
CrysAlisPro, Agilent Technologies,
Version 1.171.34.49 (release 20-01-2011 CrysAlis171 .NET)
(compiled Jan 20 2011,15:58:25)
Empirical absorption correction using spherical harmonics,
 implemented in SCALE3 ABSPACK scaling algorithm.
;
_exptl_crystal_colour 'dark orange'
_exptl_crystal_density_diffrn 1.582
_exptl_crystal_density_method 'not measured'
_exptl_crystal_description prism
_exptl_crystal_F_000 1384
_exptl_crystal_size_max 0.44
_exptl_crystal_size_mid 0.39
_exptl_crystal_size_min 0.22
_refine_diff_density_max 1.961
_refine_diff_density_min -2.078
_refine_diff_density_rms 0.181
_refine_ls_extinction_method none
_refine_ls_goodness_of_fit_ref 1.055
_refine_ls_hydrogen_treatment constr
_refine_ls_matrix_type full
_refine_ls_number_parameters 327
_refine_ls_number_reflns 5995
_refine_ls_number_restraints 0
_refine_ls_restrained_S_all 1.055
_refine_ls_R_factor_all 0.1177
_refine_ls_R_factor_gt 0.0896
_refine_ls_shift/su_max 0.000
_refine_ls_shift/su_mean 0.000
_refine_ls_structure_factor_coef Fsqd
_refine_ls_weighting_details 'calc w=1/[\s^2^(Fo^2^)+(0.1714P)^2^+2.5705P] where P=(Fo^2^+2Fc^2^)/3'
_refine_ls_weighting_scheme calc
_refine_ls_wR_factor_gt 0.2506
_refine_ls_wR_factor_ref 0.2995
_reflns_number_gt 3912
_reflns_number_total 5995
_reflns_threshold_expression I>2\s(I)
_cod_data_source_file c5dt01565k2.cif
_cod_data_source_block 9
_cod_depositor_comments 'Adding full bibliography for 7035204--7035208.cif.'
_cod_original_sg_symbol_H-M 'P 21/c'
_cod_database_code 7035205

loop_
_symmetry_equiv_pos_as_xyz
'x, y, z'
'-x, y+1/2, -z+1/2'
'-x, -y, -z'
'x, -y-1/2, z-1/2'

loop_
_atom_site_label
_atom_site_type_symbol
_atom_site_fract_x
_atom_site_fract_y
_atom_site_fract_z
_atom_site_U_iso_or_equiv
_atom_site_adp_type
_atom_site_occupancy
_atom_site_symmetry_multiplicity
_atom_site_calc_flag
_atom_site_refinement_flags
Te1 Te 0.55937(8) 0.39448(5) 0.21536(6) 0.0944(4) Uani 1 1 d .
Te2 Te 1.22023(7) 0.20923(4) 0.77633(5) 0.0738(3) Uani 1 1 d .
N1 N 0.4020(7) 0.4524(4) 0.3766(7) 0.068(2) Uani 1 1 d .
N2 N 0.4963(6) 0.3653(4) 0.4208(5) 0.0534(16) Uani 1 1 d .
N3 N 0.9326(7) 0.2665(4) 0.7825(5) 0.0603(18) Uani 1 1 d .
N4 N 1.0592(9) 0.2930(4) 0.9075(6) 0.067(2) Uani 1 1 d .
C1 C 0.4798(8) 0.4058(5) 0.3487(7) 0.060(2) Uani 1 1 d .
C2 C 0.3655(9) 0.4399(6) 0.4706(9) 0.075(3) Uani 1 1 d .
C3 C 0.2850(13) 0.4726(8) 0.5330(13) 0.110(5) Uani 1 1 d .
H3A H 0.2426 0.5098 0.5159 0.132 Uiso 1 1 calc R
C4 C 0.2729(15) 0.4467(12) 0.6191(14) 0.131(8) Uani 1 1 d .
H4A H 0.2260 0.4685 0.6639 0.157 Uiso 1 1 calc R
C5 C 0.3258(15) 0.3901(11) 0.6441(11) 0.117(6) Uani 1 1 d .
H5A H 0.3085 0.3736 0.7032 0.140 Uiso 1 1 calc R
C6 C 0.4028(11) 0.3575(7) 0.5849(7) 0.082(3) Uani 1 1 d .
H6A H 0.4393 0.3190 0.6015 0.099 Uiso 1 1 calc R
C7 C 0.4240(9) 0.3850(5) 0.4979(7) 0.064(2) Uani 1 1 d .
C8 C 0.3622(13) 0.5077(6) 0.3219(13) 0.105(5) Uani 1 1 d .
H8A H 0.4381 0.5214 0.2857 0.126 Uiso 1 1 calc R
H8B H 0.3391 0.5407 0.3647 0.126 Uiso 1 1 calc R
C9 C 0.2326(16) 0.4918(9) 0.2511(15) 0.134(7) Uani 1 1 d .
H9A H 0.2179 0.5258 0.2069 0.160 Uiso 1 1 calc R
H9B H 0.2541 0.4555 0.2144 0.160 Uiso 1 1 calc R
C10 C 0.1050(15) 0.4803(10) 0.2973(15) 0.136(7) Uani 1 1 d .
H10A H 0.0806 0.5163 0.3337 0.164 Uiso 1 1 calc R
H10B H 0.1164 0.4454 0.3404 0.164 Uiso 1 1 calc R
C11 C -0.0104(16) 0.4662(11) 0.2189(16) 0.157(9) Uani 1 1 d .
H11A H -0.0569 0.4288 0.2346 0.236 Uiso 1 1 calc R
H11B H 0.0294 0.4613 0.1586 0.236 Uiso 1 1 calc R
H11C H -0.0748 0.4998 0.2152 0.236 Uiso 1 1 calc R
C12 C 0.5726(9) 0.3076(5) 0.4212(7) 0.064(2) Uani 1 1 d .
H12A H 0.5883 0.2961 0.3561 0.076 Uiso 1 1 calc R
H12B H 0.5178 0.2753 0.4480 0.076 Uiso 1 1 calc R
C13 C 0.7093(8) 0.3113(5) 0.4775(6) 0.057(2) Uani 1 1 d .
C14 C 0.7330(8) 0.2743(4) 0.5591(7) 0.056(2) Uani 1 1 d .
H14A H 0.6654 0.2473 0.5777 0.068 Uiso 1 1 calc R
C15 C 0.8571(9) 0.2782(4) 0.6114(7) 0.059(2) Uani 1 1 d .
C16 C 0.9575(9) 0.3163(5) 0.5854(7) 0.065(2) Uani 1 1 d .
H16A H 1.0416 0.3173 0.6201 0.078 Uiso 1 1 calc R
C17 C 0.9336(9) 0.3548(6) 0.5048(8) 0.074(3) Uani 1 1 d .
H17A H 1.0004 0.3827 0.4877 0.089 Uiso 1 1 calc R
C18 C 0.8094(9) 0.3505(5) 0.4515(7) 0.068(2) Uani 1 1 d .
H18A H 0.7946 0.3747 0.3972 0.081 Uiso 1 1 calc R
C19 C 0.8830(9) 0.2346(5) 0.6966(7) 0.064(2) Uani 1 1 d .
H19A H 0.7983 0.2133 0.7087 0.077 Uiso 1 1 calc R
H19B H 0.9499 0.2036 0.6806 0.077 Uiso 1 1 calc R
C20 C 1.0590(8) 0.2595(5) 0.8269(6) 0.060(2) Uani 1 1 d .
C21 C 0.8539(10) 0.3040(5) 0.8340(8) 0.068(3) Uani 1 1 d .
C22 C 0.7184(12) 0.3241(6) 0.8193(12) 0.092(4) Uani 1 1 d .
H22A H 0.6633 0.3123 0.7662 0.111 Uiso 1 1 calc R
C23 C 0.671(2) 0.3624(7) 0.8887(17) 0.125(7) Uani 1 1 d .
H23A H 0.5832 0.3784 0.8794 0.150 Uiso 1 1 calc R
C24 C 0.744(2) 0.3780(8) 0.9679(14) 0.123(7) Uani 1 1 d .
H24A H 0.7038 0.4011 1.0144 0.147 Uiso 1 1 calc R
C25 C 0.8799(19) 0.3602(7) 0.9819(11) 0.105(4) Uani 1 1 d .
H25A H 0.9334 0.3733 1.0350 0.125 Uiso 1 1 calc R
C26 C 0.9333(12) 0.3221(5) 0.9141(7) 0.071(3) Uani 1 1 d .
C27 C 1.1783(14) 0.2950(6) 0.9785(9) 0.087(4) Uani 1 1 d .
H27A H 1.2227 0.2548 0.9802 0.105 Uiso 1 1 calc R
H27B H 1.1449 0.3026 1.0410 0.105 Uiso 1 1 calc R
C28 C 1.2834(17) 0.3435(9) 0.9584(12) 0.122(6) Uani 1 1 d .
H28A H 1.3565 0.3415 1.0081 0.146 Uiso 1 1 calc R
H28B H 1.3231 0.3332 0.8988 0.146 Uiso 1 1 calc R
C29 C 1.236(2) 0.4041(10) 0.953(2) 0.169(10) Uani 1 1 d .
H29A H 1.1907 0.4132 1.0104 0.203 Uiso 1 1 calc R
H29B H 1.1670 0.4064 0.9001 0.203 Uiso 1 1 calc R
C30 C 1.338(2) 0.4527(11) 0.9390(19) 0.165(9) Uani 1 1 d .
H30A H 1.2961 0.4925 0.9470 0.248 Uiso 1 1 calc R
H30B H 1.3701 0.4497 0.8761 0.248 Uiso 1 1 calc R
H30C H 1.4134 0.4478 0.9852 0.248 Uiso 1 1 calc R

loop_
_atom_site_aniso_label
_atom_site_aniso_U_11
_atom_site_aniso_U_22
_atom_site_aniso_U_33
_atom_site_aniso_U_23
_atom_site_aniso_U_13
_atom_site_aniso_U_12
Te1 0.0674(5) 0.1519(9) 0.0635(5) 0.0254(5) 0.0012(3) 0.0088(5)
Te2 0.0608(4) 0.0951(6) 0.0630(5) -0.0008(3) -0.0171(3) 0.0207(3)
N1 0.045(3) 0.067(5) 0.091(6) 0.005(4) -0.007(4) 0.002(3)
N2 0.041(3) 0.074(4) 0.044(4) 0.002(3) -0.010(3) 0.002(3)
N3 0.051(3) 0.079(5) 0.050(4) 0.006(4) -0.005(3) 0.008(4)
N4 0.070(5) 0.082(6) 0.048(4) 0.002(4) -0.002(4) -0.013(4)
C1 0.040(4) 0.079(6) 0.061(5) -0.006(5) -0.008(3) -0.004(4)
C2 0.041(4) 0.092(7) 0.089(8) -0.021(6) -0.012(4) -0.002(4)
C3 0.068(7) 0.138(13) 0.123(13) -0.072(11) 0.001(7) 0.005(7)
C4 0.076(8) 0.21(2) 0.107(12) -0.091(14) 0.011(8) 0.017(11)
C5 0.074(8) 0.20(2) 0.078(9) -0.035(11) 0.010(7) -0.020(10)
C6 0.072(6) 0.122(10) 0.052(5) -0.003(6) -0.004(5) -0.019(6)
C7 0.048(4) 0.085(6) 0.057(5) -0.012(5) -0.010(4) -0.012(4)
C8 0.073(7) 0.074(7) 0.163(15) 0.026(8) -0.026(8) 0.003(6)
C9 0.089(9) 0.111(12) 0.198(19) 0.060(12) -0.017(10) 0.025(9)
C10 0.071(8) 0.151(16) 0.186(19) -0.018(14) -0.010(9) 0.009(9)
C11 0.076(8) 0.19(2) 0.20(2) -0.081(17) -0.034(10) 0.026(11)
C12 0.052(4) 0.074(5) 0.061(5) -0.010(5) -0.027(4) 0.004(4)
C13 0.045(4) 0.074(5) 0.052(5) -0.005(4) -0.013(3) 0.007(4)
C14 0.042(4) 0.061(5) 0.065(5) -0.006(4) -0.010(4) -0.004(3)
C15 0.052(4) 0.067(5) 0.055(5) -0.011(4) -0.018(4) 0.009(4)
C16 0.043(4) 0.081(6) 0.070(6) -0.006(5) -0.006(4) -0.007(4)
C17 0.050(4) 0.098(8) 0.073(6) 0.015(6) -0.009(4) -0.015(5)
C18 0.058(5) 0.089(7) 0.055(5) 0.008(5) -0.006(4) 0.004(5)
C19 0.055(4) 0.062(5) 0.072(6) 0.010(5) -0.021(4) -0.008(4)
C20 0.048(4) 0.084(6) 0.046(4) 0.002(4) -0.008(3) 0.003(4)
C21 0.061(5) 0.069(5) 0.075(7) 0.020(5) 0.013(5) 0.000(4)
C22 0.068(6) 0.077(7) 0.134(11) 0.019(8) 0.025(7) 0.013(6)
C23 0.136(14) 0.086(9) 0.163(17) 0.034(11) 0.098(14) 0.038(9)
C24 0.178(19) 0.091(10) 0.109(12) 0.001(10) 0.091(14) 0.013(11)
C25 0.132(12) 0.095(9) 0.090(10) 0.007(8) 0.035(9) -0.015(9)
C26 0.089(7) 0.073(6) 0.053(5) 0.001(5) 0.018(5) -0.001(5)
C27 0.103(9) 0.096(8) 0.060(6) 0.004(6) -0.025(6) -0.025(7)
C28 0.107(10) 0.147(15) 0.105(11) 0.007(10) -0.044(9) -0.037(11)
C29 0.111(14) 0.119(15) 0.27(3) -0.012(17) -0.037(16) -0.004(12)
C30 0.109(13) 0.16(2) 0.22(3) -0.008(19) 0.016(14) -0.030(14)

loop_
_atom_type_symbol
_atom_type_description
_atom_type_scat_dispersion_real
_atom_type_scat_dispersion_imag
_atom_type_scat_source
C C 0.0033 0.0016 'International Tables Vol C Tables 4.2.6.8 and 6.1.1.4'
H H 0.0000 0.0000 'International Tables Vol C Tables 4.2.6.8 and 6.1.1.4'
N N 0.0061 0.0033 'International Tables Vol C Tables 4.2.6.8 and 6.1.1.4'
Te Te -0.5308 1.6751 'International Tables Vol C Tables 4.2.6.8 and 6.1.1.4'

loop_
_geom_angle_atom_site_label_1
_geom_angle_atom_site_label_2
_geom_angle_atom_site_label_3
_geom_angle
C1 N1 C2 108.0(9)
C1 N1 C8 126.9(11)
C2 N1 C8 125.1(11)
C1 N2 C7 110.1(8)
C1 N2 C12 127.0(8)
C7 N2 C12 122.8(8)
C21 N3 C20 110.4(8)
C21 N3 C19 123.9(8)
C20 N3 C19 125.4(8)
C20 N4 C26 110.1(8)
C20 N4 C27 122.8(10)
C26 N4 C27 127.0(10)
N1 C1 N2 108.4(8)
N1 C1 Te1 127.0(8)
N2 C1 Te1 124.6(7)
C7 C2 C3 120.2(13)
C7 C2 N1 107.8(9)
C3 C2 N1 132.0(13)
C4 C3 C2 115.9(17)
C4 C3 H3A 122.1
C2 C3 H3A 122.1
C3 C4 C5 123.5(14)
C3 C4 H4A 118.2
C5 C4 H4A 118.2
C6 C5 C4 121.5(17)
C6 C5 H5A 119.2
C4 C5 H5A 119.2
C5 C6 C7 116.0(15)
C5 C6 H6A 122.0
C7 C6 H6A 122.0
C2 C7 C6 122.7(11)
C2 C7 N2 105.7(9)
C6 C7 N2 131.6(11)
N1 C8 C9 109.1(11)
N1 C8 H8A 109.9
C9 C8 H8A 109.9
N1 C8 H8B 109.9
C9 C8 H8B 109.9
H8A C8 H8B 108.3
C10 C9 C8 115.1(18)
C10 C9 H9A 108.5
C8 C9 H9A 108.5
C10 C9 H9B 108.5
C8 C9 H9B 108.5
H9A C9 H9B 107.5
C9 C10 C11 108.6(19)
C9 C10 H10A 110.0
C11 C10 H10A 110.0
C9 C10 H10B 110.0
C11 C10 H10B 110.0
H10A C10 H10B 108.4
C10 C11 H11A 109.5
C10 C11 H11B 109.5
H11A C11 H11B 109.5
C10 C11 H11C 109.5
H11A C11 H11C 109.5
H11B C11 H11C 109.5
N2 C12 C13 113.1(8)
N2 C12 H12A 109.0
C13 C12 H12A 109.0
N2 C12 H12B 109.0
C13 C12 H12B 109.0
H12A C12 H12B 107.8
C18 C13 C14 119.3(7)
C18 C13 C12 121.2(9)
C14 C13 C12 119.6(9)
C15 C14 C13 119.7(9)
C15 C14 H14A 120.2
C13 C14 H14A 120.2
C16 C15 C14 121.4(9)
C16 C15 C19 119.9(8)
C14 C15 C19 118.5(9)
C15 C16 C17 119.3(8)
C15 C16 H16A 120.3
C17 C16 H16A 120.3
C18 C17 C16 119.3(9)
C18 C17 H17A 120.3
C16 C17 H17A 120.3
C13 C18 C17 120.9(9)
C13 C18 H18A 119.5
C17 C18 H18A 119.5
N3 C19 C15 112.9(8)
N3 C19 H19A 109.0
C15 C19 H19A 109.0
N3 C19 H19B 109.0
C15 C19 H19B 109.0
H19A C19 H19B 107.8
N4 C20 N3 106.5(8)
N4 C20 Te2 127.5(6)
N3 C20 Te2 126.0(7)
N3 C21 C26 107.2(9)
N3 C21 C22 132.0(12)
C26 C21 C22 120.8(11)
C23 C22 C21 115.7(16)
C23 C22 H22A 122.1
C21 C22 H22A 122.1
C24 C23 C22 124.1(18)
C24 C23 H23A 117.9
C22 C23 H23A 117.9
C23 C24 C25 120.6(15)
C23 C24 H24A 119.7
C25 C24 H24A 119.7
C24 C25 C26 117.7(16)
C24 C25 H25A 121.2
C26 C25 H25A 121.2
C21 C26 C25 120.8(13)
C21 C26 N4 105.9(9)
C25 C26 N4 133.3(13)
N4 C27 C28 114.1(10)
N4 C27 H27A 108.7
C28 C27 H27A 108.7
N4 C27 H27B 108.7
C28 C27 H27B 108.7
H27A C27 H27B 107.6
C29 C28 C27 116.1(17)
C29 C28 H28A 108.3
C27 C28 H28A 108.3
C29 C28 H28B 108.3
C27 C28 H28B 108.3
H28A C28 H28B 107.4
C28 C29 C30 117(2)
C28 C29 H29A 108.0
C30 C29 H29A 108.0
C28 C29 H29B 108.0
C30 C29 H29B 108.0
H29A C29 H29B 107.2
C29 C30 H30A 109.5
C29 C30 H30B 109.5
H30A C30 H30B 109.5
C29 C30 H30C 109.5
H30A C30 H30C 109.5
H30B C30 H30C 109.5

loop_
_geom_bond_atom_site_label_1
_geom_bond_atom_site_label_2
_geom_bond_distance
Te1 C1 2.087(10)
Te2 C20 2.073(9)
N1 C1 1.335(13)
N1 C2 1.416(15)
N1 C8 1.461(15)
N2 C1 1.342(12)
N2 C7 1.396(12)
N2 C12 1.452(12)
N3 C21 1.357(13)
N3 C20 1.357(10)
N3 C19 1.450(12)
N4 C20 1.346(13)
N4 C26 1.387(14)
N4 C27 1.487(14)
C2 C7 1.363(16)
C2 C3 1.403(18)
C3 C4 1.35(3)
C3 H3A 0.9300
C4 C5 1.37(3)
C4 H4A 0.9300
C5 C6 1.35(2)
C5 H5A 0.9300
C6 C7 1.387(15)
C6 H6A 0.9300
C8 C9 1.60(2)
C8 H8A 0.9700
C8 H8B 0.9700
C9 C10 1.46(2)
C9 H9A 0.9700
C9 H9B 0.9700
C10 C11 1.56(2)
C10 H10A 0.9700
C10 H10B 0.9700
C11 H11A 0.9600
C11 H11B 0.9600
C11 H11C 0.9600
C12 C13 1.512(10)
C12 H12A 0.9700
C12 H12B 0.9700
C13 C18 1.359(14)
C13 C14 1.407(13)
C14 C15 1.382(11)
C14 H14A 0.9300
C15 C16 1.348(14)
C15 C19 1.534(13)
C16 C17 1.414(15)
C16 H16A 0.9300
C17 C18 1.390(13)
C17 H17A 0.9300
C18 H18A 0.9300
C19 H19A 0.9700
C19 H19B 0.9700
C21 C26 1.385(16)
C21 C22 1.395(15)
C22 C23 1.38(2)
C22 H22A 0.9300
C23 C24 1.33(3)
C23 H23A 0.9300
C24 C25 1.38(3)
C24 H24A 0.9300
C25 C26 1.386(19)
C25 H25A 0.9300
C27 C28 1.51(2)
C27 H27A 0.9700
C27 H27B 0.9700
C28 C29 1.39(3)
C28 H28A 0.9700
C28 H28B 0.9700
C29 C30 1.47(3)
C29 H29A 0.9700
C29 H29B 0.9700
C30 H30A 0.9600
C30 H30B 0.9600
C30 H30C 0.9600

loop_
_geom_torsion_atom_site_label_1
_geom_torsion_atom_site_label_2
_geom_torsion_atom_site_label_3
_geom_torsion_atom_site_label_4
_geom_torsion
C2 N1 C1 N2 -1.2(9)
C8 N1 C1 N2 177.7(9)
C2 N1 C1 Te1 177.1(6)
C8 N1 C1 Te1 -4.0(13)
C7 N2 C1 N1 1.6(9)
C12 N2 C1 N1 179.5(7)
C7 N2 C1 Te1 -176.7(6)
C12 N2 C1 Te1 1.2(11)
C1 N1 C2 C7 0.3(10)
C8 N1 C2 C7 -178.7(9)
C1 N1 C2 C3 -179.2(11)
C8 N1 C2 C3 1.8(17)
C7 C2 C3 C4 1.1(17)
N1 C2 C3 C4 -179.5(12)
C2 C3 C4 C5 -5(2)
C3 C4 C5 C6 4(2)
C4 C5 C6 C7 -0.2(19)
C3 C2 C7 C6 2.9(15)
N1 C2 C7 C6 -176.6(9)
C3 C2 C7 N2 -179.7(9)
N1 C2 C7 N2 0.7(9)
C5 C6 C7 C2 -3.4(15)
C5 C6 C7 N2 -179.9(10)
C1 N2 C7 C2 -1.4(9)
C12 N2 C7 C2 -179.4(7)
C1 N2 C7 C6 175.6(10)
C12 N2 C7 C6 -2.4(14)
C1 N1 C8 C9 82.5(15)
C2 N1 C8 C9 -98.8(15)
N1 C8 C9 C10 69.1(19)
C8 C9 C10 C11 179.5(15)
C1 N2 C12 C13 104.8(10)
C7 N2 C12 C13 -77.7(11)
N2 C12 C13 C18 -62.6(13)
N2 C12 C13 C14 116.6(10)
C18 C13 C14 C15 0.0(14)
C12 C13 C14 C15 -179.1(9)
C13 C14 C15 C16 -0.9(15)
C13 C14 C15 C19 -176.5(9)
C14 C15 C16 C17 2.4(16)
C19 C15 C16 C17 177.9(10)
C15 C16 C17 C18 -3.0(17)
C14 C13 C18 C17 -0.7(16)
C12 C13 C18 C17 178.5(10)
C16 C17 C18 C13 2.1(18)
C21 N3 C19 C15 71.7(12)
C20 N3 C19 C15 -114.0(10)
C16 C15 C19 N3 53.8(13)
C14 C15 C19 N3 -130.5(9)
C26 N4 C20 N3 -0.7(11)
C27 N4 C20 N3 177.2(9)
C26 N4 C20 Te2 177.3(7)
C27 N4 C20 Te2 -4.8(14)
C21 N3 C20 N4 0.1(11)
C19 N3 C20 N4 -174.8(9)
C21 N3 C20 Te2 -178.0(7)
C19 N3 C20 Te2 7.1(14)
C20 N3 C21 C26 0.5(12)
C19 N3 C21 C26 175.6(9)
C20 N3 C21 C22 -178.9(11)
C19 N3 C21 C22 -3.9(17)
N3 C21 C22 C23 179.6(11)
C26 C21 C22 C23 0.2(17)
C21 C22 C23 C24 -3(2)
C22 C23 C24 C25 6(3)
C23 C24 C25 C26 -5(2)
N3 C21 C26 C25 -179.0(10)
C22 C21 C26 C25 0.5(17)
N3 C21 C26 N4 -1.0(11)
C22 C21 C26 N4 178.6(9)
C24 C25 C26 C21 1.6(19)
C24 C25 C26 N4 -175.8(13)
C20 N4 C26 C21 1.1(11)
C27 N4 C26 C21 -176.8(10)
C20 N4 C26 C25 178.7(13)
C27 N4 C26 C25 1(2)
C20 N4 C27 C28 87.2(16)
C26 N4 C27 C28 -95.2(16)
N4 C27 C28 C29 58(2)
C27 C28 C29 C30 176.3(19)
